data_7026934
loop_
_publ_author_name
'Feldscher, Bastian'
'Stammler, Anja'
'B\"ogge, Hartmut'
'Glaser, Thorsten'

_publ_section_title
;
 Synthesis and characterization of a trinuclear Cu(II)3 complex bridged by
 an extended phloroglucinol-ligand: implications for a rational
 enhancement of ferromagnetic interactions.
;
_journal_issue 48
_journal_name_full 'Dalton transactions (Cambridge, England : 2003)'
_journal_page_first 11675
_journal_page_last 11685
_journal_paper_doi 10.1039/c0dt00961j
_journal_volume 39
_journal_year 2010
_chemical_formula_sum 'C54.5 H71 Cl3 Cu3 N12 O18.5'
_chemical_formula_weight 1487.20
_chemical_name_systematic
;
?
;
_space_group_IT_number 2
_symmetry_cell_setting triclinic
_symmetry_space_group_name_Hall '-P 1'
_symmetry_space_group_name_H-M 'P -1'
_atom_sites_solution_hydrogens geom
_atom_sites_solution_primary direct
_atom_sites_solution_secondary difmap
_audit_creation_method SHELXL-97
_cell_angle_alpha 103.01(5)
_cell_angle_beta 91.09(5)
_cell_angle_gamma 92.42(5)
_cell_formula_units_Z 2
_cell_length_a 8.956(5)
_cell_length_b 14.740(10)
_cell_length_c 24.711(17)
_cell_measurement_reflns_used 198
_cell_measurement_temperature 100(2)
_cell_measurement_theta_max 25.00
_cell_measurement_theta_min 2.96
_cell_volume 3174(4)
_computing_cell_refinement 'HKL Scalepack (Otwinowski & Minor 1997)'
_computing_data_collection 'Collect, Bruker AXS, 2004'
_computing_data_reduction 'Denzo and Scalepack (Otwinowski & Minor, 1997)'
_computing_molecular_graphics 'SHELXTL-PLUS (1990)'
_computing_publication_material 'SHELXL-97 (Sheldrick, 1997)'
_computing_structure_refinement 'SHELXL-97 (Sheldrick, 1997)'
_computing_structure_solution 'SHELXS-97 (Sheldrick, 1990)'
_diffrn_ambient_temperature 100(2)
_diffrn_measured_fraction_theta_full 0.955
_diffrn_measured_fraction_theta_max 0.955
_diffrn_measurement_device_type 'Nonius KappaCCD'
_diffrn_measurement_method CCD
_diffrn_radiation_monochromator graphite
_diffrn_radiation_source 'fine-focus sealed tube'
_diffrn_radiation_type MoK\a
_diffrn_radiation_wavelength 0.71073
_diffrn_reflns_av_R_equivalents 0.0354
_diffrn_reflns_av_sigmaI/netI 0.0576
_diffrn_reflns_limit_h_max 10
_diffrn_reflns_limit_h_min -10
_diffrn_reflns_limit_k_max 17
_diffrn_reflns_limit_k_min -17
_diffrn_reflns_limit_l_max 29
_diffrn_reflns_limit_l_min -29
_diffrn_reflns_number 41166
_diffrn_reflns_theta_full 25.00
_diffrn_reflns_theta_max 25.00
_diffrn_reflns_theta_min 2.96
_diffrn_standards_decay_% 0
_diffrn_standards_interval_count 0
_diffrn_standards_interval_time 0
_diffrn_standards_number 0
_exptl_absorpt_coefficient_mu 1.202
_exptl_absorpt_correction_T_max 0.9764
_exptl_absorpt_correction_T_min 0.8127
_exptl_absorpt_correction_type multi-scan
_exptl_absorpt_process_details 'SADABS 2.10 (Bruker AXS, 2003)'
_exptl_crystal_colour green
_exptl_crystal_density_diffrn 1.556
_exptl_crystal_density_method 'not measured'
_exptl_crystal_description plates
_exptl_crystal_F_000 1536
_exptl_crystal_size_max 0.18
_exptl_crystal_size_mid 0.06
_exptl_crystal_size_min 0.02
_refine_diff_density_max 0.864
_refine_diff_density_min -0.797
_refine_diff_density_rms 0.079
_refine_ls_extinction_method none
_refine_ls_goodness_of_fit_ref 1.013
_refine_ls_hydrogen_treatment noref
_refine_ls_matrix_type full
_refine_ls_number_parameters 936
_refine_ls_number_reflns 10675
_refine_ls_number_restraints 14
_refine_ls_restrained_S_all 1.012
_refine_ls_R_factor_all 0.0732
_refine_ls_R_factor_gt 0.0472
_refine_ls_shift/su_max 0.001
_refine_ls_shift/su_mean 0.000
_refine_ls_structure_factor_coef Fsqd
_refine_ls_weighting_details 'calc w=1/[\s^2^(Fo^2^)+(0.0436P)^2^+6.2541P] where P=(Fo^2^+2Fc^2^)/3'
_refine_ls_weighting_scheme calc
_refine_ls_wR_factor_gt 0.1037
_refine_ls_wR_factor_ref 0.1163
_reflns_number_gt 7987
_reflns_number_total 10675
_reflns_threshold_expression >2sigma(I)
_cod_data_source_file c0dt00961j.txt
_cod_data_source_block gl1844b
_cod_depositor_comments
;
The following automatic conversions were performed:
'_atom_site_symetry_multiplicity' tag replaced with
'_atom_site_symmetry_multiplicity'.

Automatic conversion script
Id: cif_correct_tags 1440 2010-10-19 06:21:57Z saulius 
;
_cod_original_cell_volume 3174(3)
_cod_original_sg_symbol_H-M P-1
_cod_original_formula_sum 'C54.50 H71 Cl3 Cu3 N12 O18.50'
_cod_database_code 7026934

loop_
_symmetry_equiv_pos_as_xyz
'x, y, z'
'-x, -y, -z'

loop_
_atom_site_label
_atom_site_type_symbol
_atom_site_fract_x
_atom_site_fract_y
_atom_site_fract_z
_atom_site_U_iso_or_equiv
_atom_site_adp_type
_atom_site_occupancy
_atom_site_symmetry_multiplicity
_atom_site_calc_flag
_atom_site_refinement_flags
_atom_site_disorder_assembly
_atom_site_disorder_group
Cu1 Cu 0.63714(5) 0.68634(3) 0.546716(19) 0.02235(13) Uani 1 1 d . . .
Cu2 Cu 0.29865(5) 0.96044(3) 0.79630(2) 0.02513(13) Uani 1 1 d . . .
Cu3 Cu 0.64401(5) 0.51905(3) 0.798342(19) 0.02535(13) Uani 1 1 d . . .
O11 O 0.5679(3) 0.62776(18) 0.60502(10) 0.0237(6) Uani 1 1 d . . .
O21 O 0.3734(3) 0.88462(19) 0.72870(11) 0.0256(6) Uani 1 1 d . . .
O31 O 0.5399(3) 0.62949(19) 0.79568(11) 0.0286(6) Uani 1 1 d . . .
N11 N 0.5195(3) 0.7927(2) 0.57521(13) 0.0230(7) Uani 1 1 d . . .
N12 N 0.6585(3) 0.7423(2) 0.47871(13) 0.0262(8) Uani 1 1 d . . .
N101 N 0.7403(3) 0.5643(2) 0.51998(13) 0.0231(7) Uani 1 1 d . . .
N102 N 0.8598(3) 0.7148(2) 0.59162(13) 0.0260(8) Uani 1 1 d . . .
N21 N 0.3641(4) 0.8765(2) 0.83975(13) 0.0260(8) Uani 1 1 d . . .
N22 N 0.3412(4) 1.0637(2) 0.87055(14) 0.0306(8) Uani 1 1 d . . .
N202 N 0.0556(4) 0.9402(2) 0.79601(14) 0.0273(8) Uani 1 1 d . . .
N201 N 0.2324(3) 1.0486(2) 0.75099(14) 0.0266(8) Uani 1 1 d . . .
N31 N 0.6547(3) 0.4831(2) 0.71898(13) 0.0236(7) Uani 1 1 d . . .
N32 N 0.6960(4) 0.3837(2) 0.79545(14) 0.0318(8) Uani 1 1 d . . .
N301 N 0.6144(4) 0.5571(2) 0.88108(14) 0.0277(8) Uani 1 1 d . . .
N302 N 0.8645(4) 0.5888(2) 0.83089(14) 0.0316(8) Uani 1 1 d . . .
C1 C 0.5359(4) 0.6709(3) 0.65483(16) 0.0220(9) Uani 1 1 d . . .
C2 C 0.4786(4) 0.7620(3) 0.66619(16) 0.0227(9) Uani 1 1 d . . .
C3 C 0.4318(4) 0.8038(3) 0.72073(16) 0.0235(9) Uani 1 1 d . . .
C4 C 0.4522(4) 0.7562(3) 0.76472(16) 0.0224(9) Uani 1 1 d . . .
C5 C 0.5194(4) 0.6673(3) 0.75414(16) 0.0219(9) Uani 1 1 d . . .
C6 C 0.5596(4) 0.6243(3) 0.69914(15) 0.0216(9) Uani 1 1 d . . .
C11 C 0.4699(4) 0.8158(3) 0.62522(16) 0.0230(9) Uani 1 1 d . . .
H11A H 0.4237 0.8738 0.6354 0.028 Uiso 1 1 calc R . .
C13 C 0.5055(5) 0.8565(3) 0.53777(17) 0.0285(9) Uani 1 1 d . . .
H13A H 0.5044 0.9218 0.5593 0.034 Uiso 1 1 calc R . .
H13B H 0.4118 0.8415 0.5150 0.034 Uiso 1 1 calc R . .
C14 C 0.6398(4) 0.8434(3) 0.50109(16) 0.0283(10) Uani 1 1 d . . .
H14A H 0.6257 0.8748 0.4700 0.034 Uiso 1 1 calc R . .
H14B H 0.7306 0.8718 0.5229 0.034 Uiso 1 1 calc R . .
C15 C 0.5389(4) 0.7033(3) 0.43661(16) 0.0284(9) Uani 1 1 d . . .
H15A H 0.5376 0.7397 0.4079 0.043 Uiso 1 1 calc R . .
H15B H 0.4420 0.7062 0.4545 0.043 Uiso 1 1 calc R . .
H15C H 0.5580 0.6383 0.4195 0.043 Uiso 1 1 calc R . .
C16 C 0.8051(4) 0.7295(3) 0.45252(18) 0.0330(10) Uani 1 1 d . . .
H16A H 0.8170 0.6630 0.4368 0.050 Uiso 1 1 calc R . .
H16B H 0.8848 0.7532 0.4805 0.050 Uiso 1 1 calc R . .
H16C H 0.8110 0.7637 0.4228 0.050 Uiso 1 1 calc R . .
C21 C 0.4255(4) 0.7976(3) 0.82080(16) 0.0257(9) Uani 1 1 d . . .
H21A H 0.4556 0.7643 0.8476 0.031 Uiso 1 1 calc R . .
C23 C 0.3606(5) 0.9156(3) 0.89938(17) 0.0318(10) Uani 1 1 d . . .
H23A H 0.4225 0.8799 0.9200 0.038 Uiso 1 1 calc R . .
H23B H 0.2569 0.9143 0.9125 0.038 Uiso 1 1 calc R . .
C24 C 0.4230(5) 1.0150(3) 0.90792(18) 0.0368(11) Uani 1 1 d . . .
H24A H 0.4121 1.0481 0.9471 0.044 Uiso 1 1 calc R . .
H24B H 0.5308 1.0152 0.8997 0.044 Uiso 1 1 calc R . .
C25 C 0.2016(5) 1.0990(3) 0.89637(19) 0.0416(12) Uani 1 1 d . . .
H25A H 0.2257 1.1461 0.9306 0.062 Uiso 1 1 calc R . .
H25B H 0.1415 1.0473 0.9051 0.062 Uiso 1 1 calc R . .
H25C H 0.1449 1.1270 0.8705 0.062 Uiso 1 1 calc R . .
C26 C 0.4357(5) 1.1431(3) 0.8617(2) 0.0433(12) Uani 1 1 d . . .
H26A H 0.3795 1.1781 0.8395 0.065 Uiso 1 1 calc R . .
H26B H 0.5255 1.1200 0.8421 0.065 Uiso 1 1 calc R . .
H26C H 0.4649 1.1841 0.8977 0.065 Uiso 1 1 calc R . .
C31 C 0.6172(4) 0.5338(3) 0.68471(16) 0.0245(9) Uani 1 1 d . . .
H31A H 0.6293 0.5080 0.6463 0.029 Uiso 1 1 calc R . .
C33 C 0.7034(5) 0.3884(3) 0.69702(17) 0.0286(9) Uani 1 1 d . . .
H33A H 0.7711 0.3877 0.6658 0.034 Uiso 1 1 calc R . .
H33B H 0.6159 0.3454 0.6834 0.034 Uiso 1 1 calc R . .
C34 C 0.7839(5) 0.3583(3) 0.74384(18) 0.0316(10) Uani 1 1 d . . .
H34A H 0.7954 0.2901 0.7339 0.038 Uiso 1 1 calc R . .
H34B H 0.8848 0.3895 0.7502 0.038 Uiso 1 1 calc R . .
C35 C 0.5553(6) 0.3253(3) 0.7904(2) 0.0458(12) Uani 1 1 d . . .
H35A H 0.5783 0.2593 0.7809 0.069 Uiso 1 1 calc R . .
H35B H 0.4904 0.3390 0.7611 0.069 Uiso 1 1 calc R . .
H35C H 0.5040 0.3389 0.8258 0.069 Uiso 1 1 calc R . .
C36 C 0.7849(7) 0.3689(4) 0.8434(2) 0.0538(14) Uani 1 1 d . . .
H36A H 0.7262 0.3846 0.8770 0.081 Uiso 1 1 calc R . .
H36B H 0.8766 0.4089 0.8482 0.081 Uiso 1 1 calc R . .
H36C H 0.8107 0.3035 0.8368 0.081 Uiso 1 1 calc R . .
C101 C 0.6879(4) 0.4921(3) 0.47981(16) 0.0264(9) Uani 1 1 d . . .
H10A H 0.6132 0.5029 0.4545 0.032 Uiso 1 1 calc R . .
C102 C 0.7373(4) 0.4031(3) 0.47353(17) 0.0278(9) Uani 1 1 d . . .
H10B H 0.6996 0.3542 0.4438 0.033 Uiso 1 1 calc R . .
C103 C 0.8426(4) 0.3863(3) 0.51130(18) 0.0297(10) Uani 1 1 d . . .
H10C H 0.8764 0.3253 0.5087 0.036 Uiso 1 1 calc R . .
C104 C 0.8982(4) 0.4599(3) 0.55289(17) 0.0281(10) Uani 1 1 d . . .
H10D H 0.9702 0.4497 0.5793 0.034 Uiso 1 1 calc R . .
C105 C 0.8484(4) 0.5488(3) 0.55594(16) 0.0242(9) Uani 1 1 d . . .
C106 C 0.9108(4) 0.6320(3) 0.59683(16) 0.0252(9) Uani 1 1 d . . .
C107 C 1.0188(4) 0.6264(3) 0.63643(17) 0.0303(10) Uani 1 1 d . . .
H10E H 1.0505 0.5675 0.6404 0.036 Uiso 1 1 calc R . .
C108 C 1.0802(5) 0.7081(3) 0.67030(17) 0.0337(10) Uani 1 1 d . . .
H10F H 1.1551 0.7060 0.6977 0.040 Uiso 1 1 calc R . .
C109 C 1.0309(5) 0.7917(3) 0.66359(18) 0.0364(11) Uani 1 1 d . . .
H10G H 1.0735 0.8487 0.6854 0.044 Uiso 1 1 calc R . .
C110 C 0.9182(4) 0.7921(3) 0.62454(17) 0.0308(10) Uani 1 1 d . . .
H11B H 0.8813 0.8502 0.6213 0.037 Uiso 1 1 calc R . .
C210 C -0.0257(5) 0.8754(3) 0.81409(19) 0.0357(11) Uani 1 1 d . . .
H21B H 0.0245 0.8347 0.8324 0.043 Uiso 1 1 calc R . .
C209 C -0.1807(5) 0.8650(3) 0.8073(2) 0.0428(12) Uani 1 1 d . . .
H20A H -0.2356 0.8177 0.8201 0.051 Uiso 1 1 calc R . .
C208 C -0.2516(5) 0.9255(3) 0.7815(2) 0.0403(12) Uani 1 1 d . . .
H20B H -0.3574 0.9210 0.7769 0.048 Uiso 1 1 calc R . .
C207 C -0.1704(4) 0.9924(3) 0.76238(18) 0.0333(10) Uani 1 1 d . . .
H20C H -0.2188 1.0345 0.7447 0.040 Uiso 1 1 calc R . .
C206 C -0.0156(4) 0.9969(3) 0.76956(16) 0.0274(9) Uani 1 1 d . . .
C205 C 0.0837(4) 1.0605(3) 0.74628(17) 0.0279(9) Uani 1 1 d . . .
C204 C 0.0324(5) 1.1243(3) 0.71749(19) 0.0352(11) Uani 1 1 d . . .
H20D H -0.0716 1.1338 0.7153 0.042 Uiso 1 1 calc R . .
C203 C 0.1321(5) 1.1741(3) 0.6920(2) 0.0408(12) Uani 1 1 d . . .
H20E H 0.0981 1.2187 0.6729 0.049 Uiso 1 1 calc R . .
C202 C 0.2823(5) 1.1577(3) 0.69505(19) 0.0379(11) Uani 1 1 d . . .
H20F H 0.3531 1.1892 0.6768 0.046 Uiso 1 1 calc R . .
C201 C 0.3277(5) 1.0951(3) 0.72472(17) 0.0315(10) Uani 1 1 d . . .
H20G H 0.4313 1.0843 0.7267 0.038 Uiso 1 1 calc R . .
C301 C 0.4808(5) 0.5444(3) 0.90328(19) 0.0372(11) Uani 1 1 d . . .
H30A H 0.4051 0.5064 0.8805 0.045 Uiso 1 1 calc R . .
C302 C 0.4494(6) 0.5840(4) 0.9575(2) 0.0474(13) Uani 1 1 d . . .
H30B H 0.3543 0.5736 0.9720 0.057 Uiso 1 1 calc R . .
C303 C 0.5600(7) 0.6394(4) 0.9903(2) 0.0602(15) Uani 1 1 d . . .
H30C H 0.5420 0.6676 1.0279 0.072 Uiso 1 1 calc R . .
C304 C 0.6961(6) 0.6535(4) 0.9681(2) 0.0519(14) Uani 1 1 d . . .
H30D H 0.7729 0.6915 0.9903 0.062 Uiso 1 1 calc R . .
C305 C 0.7204(5) 0.6121(3) 0.91334(18) 0.0325(10) Uani 1 1 d . . .
C306 C 0.8644(5) 0.6246(3) 0.88565(17) 0.0305(10) Uani 1 1 d . . .
C307 C 0.9913(5) 0.6698(3) 0.9146(2) 0.0431(12) Uani 1 1 d . . .
H30E H 0.9892 0.6956 0.9534 0.052 Uiso 1 1 calc R . .
C308 C 1.1206(5) 0.6764(3) 0.8857(2) 0.0427(12) Uani 1 1 d . . .
H30F H 1.2084 0.7069 0.9047 0.051 Uiso 1 1 calc R . .
C309 C 1.1217(5) 0.6393(3) 0.8301(2) 0.0391(11) Uani 1 1 d . . .
H30G H 1.2099 0.6427 0.8097 0.047 Uiso 1 1 calc R . .
C310 C 0.9914(5) 0.5964(3) 0.80409(19) 0.0368(11) Uani 1 1 d . . .
H31B H 0.9916 0.5710 0.7652 0.044 Uiso 1 1 calc R . .
Cl1 Cl 0.18696(16) 0.80141(10) 0.05270(6) 0.0585(4) Uani 1 1 d . . .
O88 O 0.193(3) 0.8408(16) 0.1105(10) 0.059(6) Uani 0.50 1 d P A 1
O89 O 0.2105(13) 0.7079(10) 0.0451(6) 0.046(3) Uani 0.50 1 d P A 1
O90 O 0.2993(7) 0.8395(4) 0.0177(2) 0.0366(15) Uani 0.50 1 d P A 1
O91 O 0.0463(6) 0.8154(4) 0.0302(2) 0.0312(14) Uani 0.50 1 d P A 1
O88B O 0.205(3) 0.8670(16) 0.1072(10) 0.054(6) Uani 0.50 1 d P A 2
O89B O 0.2700(15) 0.7186(14) 0.0515(8) 0.083(6) Uani 0.50 1 d P A 2
O90B O 0.154(2) 0.8421(14) 0.0155(8) 0.194(7) Uiso 0.50 1 d P A 2
O91B O 0.0313(14) 0.7485(10) 0.0541(5) 0.128(4) Uiso 0.50 1 d P A 2
Cl2 Cl 0.22017(14) 0.43494(9) 0.69501(7) 0.0586(4) Uani 1 1 d . . .
O92 O 0.0742(3) 0.4087(2) 0.67464(14) 0.0451(8) Uani 1 1 d . B .
O93 O 0.3203(3) 0.3660(3) 0.68295(14) 0.0535(9) Uani 1 1 d . B .
O94A O 0.2439(7) 0.5305(5) 0.7101(3) 0.0389(18) Uani 0.50 1 d P B 1
O95A O 0.1825(7) 0.4140(5) 0.7583(2) 0.0463(17) Uani 0.50 1 d P B 1
O94B O 0.2761(6) 0.4780(4) 0.6407(2) 0.0332(14) Uani 0.50 1 d P B 2
O95B O 0.2588(9) 0.5037(6) 0.7377(3) 0.052(2) Uani 0.50 1 d P B 2
Cl3 Cl 0.69956(13) 0.09680(8) 0.62452(6) 0.0442(3) Uani 1 1 d . . .
O96 O 0.673(4) 0.131(2) 0.6732(8) 0.038(4) Uani 0.50 1 d P C 1
O97 O 0.778(4) 0.013(3) 0.6172(16) 0.046(7) Uani 0.50 1 d P C 1
O98 O 0.550(4) 0.081(2) 0.5958(17) 0.070(8) Uani 0.50 1 d P C 1
O99 O 0.786(4) 0.162(2) 0.6091(15) 0.084(9) Uani 0.50 1 d P C 1
O96B O 0.659(3) 0.138(2) 0.6899(8) 0.036(4) Uani 0.50 1 d P C 2
O97B O 0.746(3) 0.004(3) 0.6230(13) 0.034(5) Uani 0.50 1 d P C 2
O98B O 0.579(4) 0.093(2) 0.5864(17) 0.065(7) Uani 0.50 1 d P C 2
O99B O 0.824(4) 0.156(3) 0.6068(12) 0.071(8) Uani 0.50 1 d P C 2
O1M O 0.8759(5) 0.1482(3) 0.4905(2) 0.0834(14) Uani 1 1 d . . .
C1M C 0.8701(7) 0.0565(5) 0.4521(4) 0.093(2) Uani 1 1 d . . .
H1M1 H 0.9618 0.0247 0.4566 0.139 Uiso 1 1 calc R . .
H1M2 H 0.8611 0.0643 0.4138 0.139 Uiso 1 1 calc R . .
H1M3 H 0.7835 0.0192 0.4600 0.139 Uiso 1 1 calc R . .
O2M O 0.0295(8) 0.4177(6) -0.0453(3) 0.064(2) Uani 0.50 1 d P D -1
C2M C 0.0000 0.5000 0.0000 0.085(3) Uani 1 2 d S D -1
H2M1 H -0.0267 0.4789 0.0336 0.128 Uiso 0.50 1 calc PR D -1
H2M2 H -0.0827 0.5336 -0.0115 0.128 Uiso 0.50 1 calc PR D -1
H2M3 H 0.0899 0.5416 0.0077 0.128 Uiso 0.50 1 calc PR D -1
O3M O 0.7687(8) 0.6445(4) 0.1234(3) 0.134(2) Uani 1 1 d U . .
C3M C 0.8371(18) 0.5690(12) 0.1392(11) 0.154(10) Uani 0.50 1 d P E 1
H3M4 H 0.8880 0.5910 0.1755 0.230 Uiso 0.50 1 calc PR E 1
H3M5 H 0.9101 0.5431 0.1115 0.230 Uiso 0.50 1 calc PR E 1
H3M6 H 0.7606 0.5206 0.1414 0.230 Uiso 0.50 1 calc PR E 1
C3MB C 0.8279(11) 0.6765(10) 0.1721(4) 0.061(3) Uani 0.50 1 d PU E 2
H3M1 H 0.8432 0.6249 0.1903 0.091 Uiso 0.50 1 calc PR E 2
H3M2 H 0.7614 0.7205 0.1942 0.091 Uiso 0.50 1 calc PR E 2
H3M3 H 0.9244 0.7086 0.1689 0.091 Uiso 0.50 1 calc PR E 2
O4M O 0.9867(7) 0.9064(5) 0.9414(3) 0.0468(17) Uani 0.50 1 d PD F 1
C4M C 0.8316(9) 0.9276(8) 0.9498(4) 0.035(2) Uani 0.50 1 d PD F 1
H4M1 H 0.8229 0.9731 0.9851 0.053 Uiso 0.50 1 calc PR F 1
H4M2 H 0.7727 0.8705 0.9508 0.053 Uiso 0.50 1 calc PR F 1
H4M3 H 0.7942 0.9537 0.9193 0.053 Uiso 0.50 1 calc PR F 1
O4MB O 0.740(2) 0.9613(13) 0.9675(8) 0.177(6) Uiso 0.50 1 d PD G 2
C4MB C 0.883(3) 0.920(3) 0.9556(16) 0.231(19) Uiso 0.50 1 d PD G 2
H4M4 H 0.9164 0.9286 0.9195 0.346 Uiso 0.50 1 calc PR G 2
H4M5 H 0.8732 0.8531 0.9547 0.346 Uiso 0.50 1 calc PR G 2
H4M6 H 0.9570 0.9499 0.9846 0.346 Uiso 0.50 1 calc PR G 2

loop_
_atom_site_aniso_label
_atom_site_aniso_U_11
_atom_site_aniso_U_22
_atom_site_aniso_U_33
_atom_site_aniso_U_23
_atom_site_aniso_U_13
_atom_site_aniso_U_12
Cu1 0.0225(3) 0.0231(3) 0.0221(3) 0.0064(2) -0.00246(19) 0.0022(2)
Cu2 0.0233(3) 0.0255(3) 0.0262(3) 0.0049(2) 0.0002(2) 0.0023(2)
Cu3 0.0277(3) 0.0253(3) 0.0238(3) 0.0072(2) -0.0029(2) 0.0021(2)
O11 0.0259(14) 0.0238(15) 0.0216(15) 0.0052(12) -0.0010(11) 0.0017(12)
O21 0.0254(15) 0.0254(16) 0.0264(15) 0.0060(12) -0.0005(11) 0.0059(12)
O31 0.0356(16) 0.0293(16) 0.0229(15) 0.0090(13) 0.0003(12) 0.0068(13)
N11 0.0243(17) 0.0199(18) 0.0262(19) 0.0082(15) -0.0023(14) 0.0036(14)
N12 0.0244(18) 0.0268(19) 0.0278(19) 0.0070(15) -0.0010(14) 0.0019(15)
N101 0.0211(17) 0.0249(19) 0.0248(18) 0.0085(15) 0.0002(13) 0.0024(14)
N102 0.0251(18) 0.025(2) 0.0266(18) 0.0038(15) -0.0041(14) 0.0006(15)
N21 0.0302(19) 0.025(2) 0.0205(18) 0.0008(15) 0.0018(14) 0.0002(16)
N22 0.0282(19) 0.028(2) 0.033(2) 0.0027(16) -0.0015(15) 0.0012(15)
N202 0.0254(18) 0.0265(19) 0.0303(19) 0.0070(16) -0.0013(14) 0.0000(15)
N201 0.0225(18) 0.0250(19) 0.0302(19) 0.0016(15) 0.0017(14) 0.0019(15)
N31 0.0224(17) 0.0227(19) 0.0255(18) 0.0048(15) -0.0005(14) 0.0041(14)
N32 0.041(2) 0.029(2) 0.0256(19) 0.0078(16) -0.0044(16) 0.0014(16)
N301 0.033(2) 0.028(2) 0.0256(18) 0.0119(16) 0.0005(15) 0.0059(16)
N302 0.0268(19) 0.031(2) 0.034(2) 0.0016(17) -0.0024(15) 0.0028(16)
C1 0.0144(19) 0.026(2) 0.024(2) 0.0036(18) -0.0045(15) -0.0045(16)
C2 0.020(2) 0.024(2) 0.025(2) 0.0086(18) -0.0034(16) -0.0006(17)
C3 0.0164(19) 0.029(2) 0.024(2) 0.0037(18) -0.0045(16) -0.0022(17)
C4 0.0179(19) 0.023(2) 0.025(2) 0.0045(17) -0.0014(15) -0.0012(16)
C5 0.0172(19) 0.024(2) 0.024(2) 0.0058(18) -0.0010(15) -0.0010(16)
C6 0.0194(19) 0.021(2) 0.024(2) 0.0047(17) -0.0017(16) -0.0011(16)
C11 0.021(2) 0.021(2) 0.025(2) 0.0014(17) -0.0036(16) 0.0038(16)
C13 0.035(2) 0.026(2) 0.026(2) 0.0092(19) -0.0044(18) 0.0069(18)
C14 0.034(2) 0.028(2) 0.025(2) 0.0104(19) -0.0047(18) -0.0026(19)
C15 0.028(2) 0.031(2) 0.025(2) 0.0054(19) -0.0038(17) 0.0033(18)
C16 0.028(2) 0.041(3) 0.035(2) 0.018(2) 0.0044(18) 0.006(2)
C21 0.020(2) 0.030(3) 0.027(2) 0.0070(19) -0.0013(16) -0.0026(18)
C23 0.038(2) 0.031(3) 0.027(2) 0.0069(19) 0.0040(18) 0.009(2)
C24 0.042(3) 0.040(3) 0.026(2) 0.002(2) -0.0064(19) 0.001(2)
C25 0.041(3) 0.042(3) 0.037(3) -0.001(2) -0.004(2) 0.009(2)
C26 0.044(3) 0.035(3) 0.047(3) 0.006(2) -0.011(2) -0.008(2)
C31 0.020(2) 0.029(2) 0.025(2) 0.0067(19) -0.0027(16) -0.0033(17)
C33 0.031(2) 0.026(2) 0.031(2) 0.0080(19) 0.0014(18) 0.0058(18)
C34 0.030(2) 0.027(2) 0.038(3) 0.008(2) -0.0023(19) 0.0025(19)
C35 0.061(3) 0.029(3) 0.048(3) 0.009(2) 0.014(2) -0.004(2)
C36 0.086(4) 0.039(3) 0.038(3) 0.010(2) -0.016(3) 0.023(3)
C101 0.024(2) 0.029(2) 0.025(2) 0.0038(19) -0.0006(17) -0.0010(18)
C102 0.025(2) 0.025(2) 0.031(2) 0.0019(19) 0.0012(17) -0.0019(18)
C103 0.025(2) 0.024(2) 0.040(3) 0.005(2) 0.0042(18) 0.0046(18)
C104 0.023(2) 0.031(3) 0.033(2) 0.012(2) -0.0026(17) 0.0033(18)
C105 0.022(2) 0.028(2) 0.024(2) 0.0094(18) 0.0022(16) -0.0009(17)
C106 0.020(2) 0.032(2) 0.024(2) 0.0074(18) -0.0023(16) -0.0032(18)
C107 0.027(2) 0.035(3) 0.030(2) 0.008(2) -0.0033(18) 0.0070(19)
C108 0.027(2) 0.043(3) 0.029(2) 0.007(2) -0.0077(18) 0.000(2)
C109 0.035(2) 0.037(3) 0.034(3) 0.004(2) -0.009(2) -0.007(2)
C110 0.031(2) 0.026(2) 0.034(2) 0.004(2) -0.0068(19) -0.0024(19)
C210 0.034(2) 0.035(3) 0.041(3) 0.014(2) 0.001(2) -0.001(2)
C209 0.030(2) 0.041(3) 0.060(3) 0.020(3) -0.004(2) -0.011(2)
C208 0.025(2) 0.044(3) 0.053(3) 0.015(2) -0.003(2) -0.003(2)
C207 0.025(2) 0.033(3) 0.041(3) 0.008(2) -0.0076(19) 0.0011(19)
C206 0.028(2) 0.024(2) 0.027(2) -0.0017(18) -0.0021(17) 0.0015(18)
C205 0.025(2) 0.026(2) 0.029(2) -0.0003(19) -0.0043(17) 0.0032(18)
C204 0.029(2) 0.033(3) 0.044(3) 0.010(2) -0.008(2) 0.003(2)
C203 0.041(3) 0.035(3) 0.051(3) 0.021(2) -0.013(2) -0.002(2)
C202 0.039(3) 0.038(3) 0.039(3) 0.016(2) -0.004(2) -0.008(2)
C201 0.028(2) 0.032(3) 0.034(2) 0.007(2) 0.0003(18) 0.0003(19)
C301 0.041(3) 0.038(3) 0.036(3) 0.014(2) 0.001(2) 0.006(2)
C302 0.049(3) 0.058(3) 0.038(3) 0.014(3) 0.009(2) 0.007(3)
C303 0.073(4) 0.072(4) 0.030(3) -0.002(3) 0.009(3) 0.009(3)
C304 0.053(3) 0.058(4) 0.037(3) -0.006(3) 0.000(2) 0.004(3)
C305 0.036(2) 0.031(3) 0.031(2) 0.007(2) -0.0036(19) 0.008(2)
C306 0.036(2) 0.028(2) 0.027(2) 0.0049(19) -0.0053(18) 0.0049(19)
C307 0.049(3) 0.043(3) 0.033(3) 0.000(2) -0.013(2) -0.006(2)
C308 0.034(3) 0.040(3) 0.051(3) 0.008(2) -0.013(2) -0.007(2)
C309 0.029(2) 0.030(3) 0.055(3) 0.005(2) 0.000(2) -0.003(2)
C310 0.038(3) 0.030(3) 0.038(3) 0.000(2) 0.002(2) 0.001(2)
Cl1 0.0603(9) 0.0608(10) 0.0460(8) -0.0050(7) -0.0201(6) 0.0093(7)
O88 0.087(11) 0.034(10) 0.049(7) -0.003(6) -0.042(7) -0.002(7)
O89 0.053(8) 0.043(5) 0.056(5) 0.035(4) 0.008(6) 0.021(6)
O90 0.048(4) 0.042(4) 0.027(3) 0.023(3) 0.021(3) -0.003(3)
O91 0.027(3) 0.043(4) 0.018(3) -0.006(3) -0.012(2) 0.017(3)
O88B 0.054(6) 0.053(14) 0.040(6) -0.017(7) 0.004(5) -0.003(8)
O89B 0.056(10) 0.089(10) 0.098(10) -0.004(7) 0.026(8) 0.045(8)
Cl2 0.0376(7) 0.0326(7) 0.0961(11) -0.0038(7) -0.0312(7) 0.0077(6)
O92 0.0237(16) 0.048(2) 0.067(2) 0.0205(18) -0.0013(15) -0.0001(14)
O93 0.0350(18) 0.073(3) 0.047(2) 0.0001(18) -0.0031(15) 0.0204(18)
O94A 0.030(4) 0.034(4) 0.053(5) 0.013(4) -0.012(3) -0.004(3)
O95A 0.060(4) 0.065(5) 0.023(3) 0.025(3) 0.011(3) 0.012(4)
O94B 0.040(3) 0.034(3) 0.035(3) 0.027(3) 0.009(3) 0.002(3)
O95B 0.054(5) 0.055(6) 0.035(5) -0.011(4) 0.007(4) 0.001(4)
Cl3 0.0448(7) 0.0326(7) 0.0540(9) 0.0101(6) -0.0216(6) -0.0006(6)
O96 0.032(7) 0.051(8) 0.018(10) -0.020(9) 0.010(7) 0.007(5)
O97 0.035(11) 0.034(9) 0.066(11) 0.002(7) 0.002(7) 0.008(8)
O98 0.075(15) 0.024(9) 0.106(17) 0.009(9) -0.055(11) 0.007(10)
O99 0.09(2) 0.062(10) 0.104(13) 0.038(9) 0.009(11) -0.025(11)
O96B 0.028(6) 0.041(6) 0.026(11) -0.019(9) 0.008(8) 0.008(4)
O97B 0.036(12) 0.028(8) 0.038(7) 0.006(5) -0.010(8) 0.013(9)
O98B 0.071(11) 0.037(8) 0.093(11) 0.035(7) -0.061(9) -0.025(6)
O99B 0.054(11) 0.105(16) 0.058(9) 0.036(9) -0.021(8) -0.035(9)
O1M 0.069(3) 0.072(3) 0.118(4) 0.048(3) -0.025(3) -0.027(2)
C1M 0.057(4) 0.082(5) 0.151(7) 0.048(5) 0.019(4) 0.006(4)
O2M 0.055(5) 0.086(6) 0.044(4) 0.001(4) 0.004(4) 0.001(4)
C2M 0.078(7) 0.087(8) 0.106(9) 0.051(7) -0.004(6) 0.011(6)
O3M 0.173(6) 0.098(5) 0.140(6) 0.044(4) 0.018(5) 0.029(4)
C3M 0.073(11) 0.087(12) 0.32(3) 0.105(17) -0.068(15) -0.022(9)
C3MB 0.035(6) 0.114(11) 0.024(5) -0.004(6) -0.005(4) 0.008(6)
O4M 0.045(4) 0.060(5) 0.043(4) 0.023(4) 0.009(3) 0.014(3)
C4M 0.038(6) 0.045(6) 0.022(5) 0.001(4) 0.011(4) 0.020(5)

loop_
_atom_type_symbol
_atom_type_description
_atom_type_scat_dispersion_real
_atom_type_scat_dispersion_imag
_atom_type_scat_source
C C 0.0033 0.0016 'International Tables Vol C Tables 4.2.6.8 and 6.1.1.4'
H H 0.0000 0.0000 'International Tables Vol C Tables 4.2.6.8 and 6.1.1.4'
N N 0.0061 0.0033 'International Tables Vol C Tables 4.2.6.8 and 6.1.1.4'
O O 0.0106 0.0060 'International Tables Vol C Tables 4.2.6.8 and 6.1.1.4'
Cl Cl 0.1484 0.1585 'International Tables Vol C Tables 4.2.6.8 and 6.1.1.4'
Cu Cu 0.3201 1.2651 'International Tables Vol C Tables 4.2.6.8 and 6.1.1.4'

loop_
_geom_angle_atom_site_label_1
_geom_angle_atom_site_label_2
_geom_angle_atom_site_label_3
_geom_angle
N11 Cu1 O11 90.27(13)
N11 Cu1 N101 172.72(13)
O11 Cu1 N101 83.63(13)
N11 Cu1 N12 84.78(14)
O11 Cu1 N12 166.36(12)
N101 Cu1 N12 100.27(14)
N11 Cu1 N102 106.63(14)
O11 Cu1 N102 88.38(12)
N101 Cu1 N102 77.25(13)
N12 Cu1 N102 105.21(13)
N21 Cu2 O21 92.26(14)
N21 Cu2 N201 179.43(14)
O21 Cu2 N201 87.65(14)
N21 Cu2 N22 84.21(15)
O21 Cu2 N22 148.79(13)
N201 Cu2 N22 95.57(15)
N21 Cu2 N202 102.52(14)
O21 Cu2 N202 109.16(13)
N201 Cu2 N202 78.04(13)
N22 Cu2 N202 101.86(14)
N31 Cu3 O31 92.70(14)
N31 Cu3 N301 175.28(13)
O31 Cu3 N301 84.66(13)
N31 Cu3 N32 84.35(14)
O31 Cu3 N32 163.77(13)
N301 Cu3 N32 97.10(14)
N31 Cu3 N302 107.25(14)
O31 Cu3 N302 97.74(13)
N301 Cu3 N302 77.03(14)
N32 Cu3 N302 98.38(14)
C1 O11 Cu1 125.7(2)
C3 O21 Cu2 129.3(2)
C5 O31 Cu3 128.7(3)
C11 N11 C13 119.7(3)
C11 N11 Cu1 125.5(3)
C13 N11 Cu1 114.3(3)
C16 N12 C15 109.1(3)
C16 N12 C14 109.1(3)
C15 N12 C14 110.2(3)
C16 N12 Cu1 114.1(2)
C15 N12 Cu1 110.5(2)
C14 N12 Cu1 103.6(2)
C101 N101 C105 118.3(3)
C101 N101 Cu1 125.6(3)
C105 N101 Cu1 113.9(3)
C110 N102 C106 118.7(3)
C110 N102 Cu1 130.2(3)
C106 N102 Cu1 107.6(2)
C21 N21 C23 120.5(3)
C21 N21 Cu2 125.9(3)
C23 N21 Cu2 113.0(3)
C26 N22 C25 108.8(4)
C26 N22 C24 109.2(3)
C25 N22 C24 109.8(3)
C26 N22 Cu2 112.5(3)
C25 N22 Cu2 111.8(3)
C24 N22 Cu2 104.6(3)
C210 N202 C206 118.4(3)
C210 N202 Cu2 128.5(3)
C206 N202 Cu2 112.9(3)
C201 N201 C205 119.0(4)
C201 N201 Cu2 123.0(3)
C205 N201 Cu2 118.1(3)
C31 N31 C33 119.4(3)
C31 N31 Cu3 125.4(3)
C33 N31 Cu3 115.2(2)
C36 N32 C35 108.4(4)
C36 N32 C34 109.7(4)
C35 N32 C34 110.8(3)
C36 N32 Cu3 115.6(3)
C35 N32 Cu3 108.8(3)
C34 N32 Cu3 103.4(2)
C305 N301 C301 118.3(4)
C305 N301 Cu3 118.9(3)
C301 N301 Cu3 121.6(3)
C306 N302 C310 118.3(4)
C306 N302 Cu3 112.1(3)
C310 N302 Cu3 129.6(3)
O11 C1 C2 121.9(3)
O11 C1 C6 118.0(4)
C2 C1 C6 120.1(4)
C11 C2 C3 117.4(4)
C11 C2 C1 122.4(4)
C3 C2 C1 120.2(3)
O21 C3 C2 118.3(3)
O21 C3 C4 122.2(4)
C2 C3 C4 119.5(4)
C21 C4 C3 122.7(4)
C21 C4 C5 116.5(3)
C3 C4 C5 120.3(4)
O31 C5 C6 122.7(4)
O31 C5 C4 117.6(4)
C6 C5 C4 119.8(3)
C31 C6 C5 123.1(3)
C31 C6 C1 117.0(4)
C5 C6 C1 119.9(4)
N11 C11 C2 125.8(4)
N11 C11 H11A 117.1
C2 C11 H11A 117.1
N11 C13 C14 106.4(3)
N11 C13 H13A 110.4
C14 C13 H13A 110.4
N11 C13 H13B 110.4
C14 C13 H13B 110.4
H13A C13 H13B 108.6
N12 C14 C13 109.6(3)
N12 C14 H14A 109.7
C13 C14 H14A 109.7
N12 C14 H14B 109.7
C13 C14 H14B 109.7
H14A C14 H14B 108.2
N12 C15 H15A 109.5
N12 C15 H15B 109.5
H15A C15 H15B 109.5
N12 C15 H15C 109.5
H15A C15 H15C 109.5
H15B C15 H15C 109.5
N12 C16 H16A 109.5
N12 C16 H16B 109.5
H16A C16 H16B 109.5
N12 C16 H16C 109.5
H16A C16 H16C 109.5
H16B C16 H16C 109.5
N21 C21 C4 127.0(4)
N21 C21 H21A 116.5
C4 C21 H21A 116.5
N21 C23 C24 105.7(3)
N21 C23 H23A 110.6
C24 C23 H23A 110.6
N21 C23 H23B 110.6
C24 C23 H23B 110.6
H23A C23 H23B 108.7
N22 C24 C23 109.6(3)
N22 C24 H24A 109.7
C23 C24 H24A 109.7
N22 C24 H24B 109.7
C23 C24 H24B 109.7
H24A C24 H24B 108.2
N22 C25 H25A 109.5
N22 C25 H25B 109.5
H25A C25 H25B 109.5
N22 C25 H25C 109.5
H25A C25 H25C 109.5
H25B C25 H25C 109.5
N22 C26 H26A 109.5
N22 C26 H26B 109.5
H26A C26 H26B 109.5
N22 C26 H26C 109.5
H26A C26 H26C 109.5
H26B C26 H26C 109.5
N31 C31 C6 126.2(4)
N31 C31 H31A 116.9
C6 C31 H31A 116.9
N31 C33 C34 107.4(3)
N31 C33 H33A 110.2
C34 C33 H33A 110.2
N31 C33 H33B 110.2
C34 C33 H33B 110.2
H33A C33 H33B 108.5
N32 C34 C33 109.2(3)
N32 C34 H34A 109.8
C33 C34 H34A 109.8
N32 C34 H34B 109.8
C33 C34 H34B 109.8
H34A C34 H34B 108.3
N32 C35 H35A 109.5
N32 C35 H35B 109.5
H35A C35 H35B 109.5
N32 C35 H35C 109.5
H35A C35 H35C 109.5
H35B C35 H35C 109.5
N32 C36 H36A 109.5
N32 C36 H36B 109.5
H36A C36 H36B 109.5
N32 C36 H36C 109.5
H36A C36 H36C 109.5
H36B C36 H36C 109.5
N101 C101 C102 123.2(4)
N101 C101 H10A 118.4
C102 C101 H10A 118.4
C101 C102 C103 118.7(4)
C101 C102 H10B 120.7
C103 C102 H10B 120.7
C102 C103 C104 118.9(4)
C102 C103 H10C 120.6
C104 C103 H10C 120.6
C103 C104 C105 119.9(4)
C103 C104 H10D 120.1
C105 C104 H10D 120.1
N101 C105 C104 121.0(4)
N101 C105 C106 116.2(4)
C104 C105 C106 122.8(4)
N102 C106 C107 121.7(4)
N102 C106 C105 115.8(3)
C107 C106 C105 122.5(4)
C106 C107 C108 119.0(4)
C106 C107 H10E 120.5
C108 C107 H10E 120.5
C109 C108 C107 118.8(4)
C109 C108 H10F 120.6
C107 C108 H10F 120.6
C108 C109 C110 119.1(4)
C108 C109 H10G 120.4
C110 C109 H10G 120.4
N102 C110 C109 122.5(4)
N102 C110 H11B 118.7
C109 C110 H11B 118.7
N202 C210 C209 122.9(4)
N202 C210 H21B 118.5
C209 C210 H21B 118.5
C208 C209 C210 117.7(4)
C208 C209 H20A 121.2
C210 C209 H20A 121.2
C207 C208 C209 120.5(4)
C207 C208 H20B 119.8
C209 C208 H20B 119.8
C208 C207 C206 118.4(4)
C208 C207 H20C 120.8
C206 C207 H20C 120.8
N202 C206 C207 122.1(4)
N202 C206 C205 114.9(3)
C207 C206 C205 123.0(4)
N201 C205 C204 120.3(4)
N201 C205 C206 115.7(4)
C204 C205 C206 123.8(4)
C203 C204 C205 120.2(4)
C203 C204 H20D 119.9
C205 C204 H20D 119.9
C204 C203 C202 118.6(4)
C204 C203 H20E 120.7
C202 C203 H20E 120.7
C201 C202 C203 119.0(4)
C201 C202 H20F 120.5
C203 C202 H20F 120.5
N201 C201 C202 122.8(4)
N201 C201 H20G 118.6
C202 C201 H20G 118.6
N301 C301 C302 122.9(4)
N301 C301 H30A 118.5
C302 C301 H30A 118.5
C301 C302 C303 118.1(5)
C301 C302 H30B 121.0
C303 C302 H30B 121.0
C304 C303 C302 119.7(5)
C304 C303 H30C 120.2
C302 C303 H30C 120.2
C303 C304 C305 119.4(5)
C303 C304 H30D 120.3
C305 C304 H30D 120.3
N301 C305 C304 121.6(4)
N301 C305 C306 115.4(4)
C304 C305 C306 123.0(4)
N302 C306 C307 121.6(4)
N302 C306 C305 115.7(4)
C307 C306 C305 122.7(4)
C308 C307 C306 118.7(4)
C308 C307 H30E 120.6
C306 C307 H30E 120.6
C309 C308 C307 119.9(4)
C309 C308 H30F 120.0
C307 C308 H30F 120.0
C308 C309 C310 118.1(4)
C308 C309 H30G 120.9
C310 C309 H30G 120.9
N302 C310 C309 123.3(4)
N302 C310 H31B 118.3
C309 C310 H31B 118.3
O90B Cl1 O89 125.7(11)
O90B Cl1 O91 49.5(9)
O89 Cl1 O91 110.7(6)
O90B Cl1 O88 126.1(14)
O89 Cl1 O88 107.9(11)
O91 Cl1 O88 109.7(11)
O90B Cl1 O89B 131.6(12)
O89 Cl1 O89B 22.6(9)
O91 Cl1 O89B 132.7(7)
O88 Cl1 O89B 99.8(13)
O90B Cl1 O88B 111.5(13)
O89 Cl1 O88B 122.8(11)
O91 Cl1 O88B 107.3(10)
O88 Cl1 O88B 16.7(18)
O89B Cl1 O88B 110.8(12)
O90B Cl1 O90 55.7(10)
O89 Cl1 O90 106.3(6)
O91 Cl1 O90 104.9(4)
O88 Cl1 O90 117.2(10)
O89B Cl1 O90 92.6(7)
O88B Cl1 O90 103.1(9)
O90B Cl1 O91B 97.2(11)
O89 Cl1 O91B 71.9(7)
O91 Cl1 O91B 49.7(5)
O88 Cl1 O91B 94.1(11)
O89B Cl1 O91B 93.3(8)
O88B Cl1 O91B 105.3(10)
O90 Cl1 O91B 146.6(5)
O95B Cl2 O93 115.0(4)
O95B Cl2 O94A 37.7(4)
O93 Cl2 O94A 130.3(3)
O95B Cl2 O92 125.8(4)
O93 Cl2 O92 115.1(2)
O94A Cl2 O92 112.1(3)
O95B Cl2 O94B 102.5(5)
O93 Cl2 O94B 90.9(3)
O94A Cl2 O94B 68.9(4)
O92 Cl2 O94B 96.2(3)
O95B Cl2 O95A 64.7(5)
O93 Cl2 O95A 93.7(3)
O94A Cl2 O95A 99.2(4)
O92 Cl2 O95A 92.7(3)
O94B Cl2 O95A 167.1(3)
O96 Cl3 O99 104(2)
O96 Cl3 O98B 115(2)
O99 Cl3 O98B 98.4(19)
O96 Cl3 O97 114(2)
O99 Cl3 O97 109(2)
O98B Cl3 O97 114(2)
O96 Cl3 O97B 106(2)
O99 Cl3 O97B 124(2)
O98B Cl3 O97B 109.7(18)
O97 Cl3 O97B 14(3)
O96 Cl3 O98 104(2)
O99 Cl3 O98 113.7(19)
O98B Cl3 O98 16(3)
O97 Cl3 O98 111.8(19)
O97B Cl3 O98 103.3(16)
O96 Cl3 O99B 108(2)
O99 Cl3 O99B 12(3)
O98B Cl3 O99B 106.3(17)
O97 Cl3 O99B 97(2)
O97B Cl3 O99B 111(2)
O98 Cl3 O99B 122.2(17)
O96 Cl3 O96B 3(3)
O99 Cl3 O96B 107(2)
O98B Cl3 O96B 115(2)
O97 Cl3 O96B 112.1(19)
O97B Cl3 O96B 104.3(18)
O98 Cl3 O96B 103.2(19)
O99B Cl3 O96B 110.8(17)
O1M C1M H1M1 109.5
O1M C1M H1M2 109.5
H1M1 C1M H1M2 109.5
O1M C1M H1M3 109.5
H1M1 C1M H1M3 109.5
H1M2 C1M H1M3 109.5
C3MB O3M C3M 73.2(11)
O3M C3M H3M4 109.5
O3M C3M H3M5 109.5
O3M C3M H3M6 109.5
O3M C3MB H3M1 109.5
O3M C3MB H3M2 109.5
H3M1 C3MB H3M2 109.5
O3M C3MB H3M3 109.5
H3M1 C3MB H3M3 109.5
H3M2 C3MB H3M3 109.5
O4MB C4MB H4M4 109.5
O4MB C4MB H4M5 109.5
H4M4 C4MB H4M5 109.5
O4MB C4MB H4M6 109.5
H4M4 C4MB H4M6 109.5
H4M5 C4MB H4M6 109.5

loop_
_geom_bond_atom_site_label_1
_geom_bond_atom_site_label_2
_geom_bond_distance
Cu1 N11 1.932(4)
Cu1 O11 1.938(3)
Cu1 N101 2.039(4)
Cu1 N12 2.040(3)
Cu1 N102 2.240(3)
Cu2 N21 1.913(4)
Cu2 O21 1.937(3)
Cu2 N201 1.997(4)
Cu2 N22 2.120(4)
Cu2 N202 2.184(3)
Cu3 N31 1.918(3)
Cu3 O31 1.923(3)
Cu3 N301 2.020(4)
Cu3 N32 2.054(4)
Cu3 N302 2.236(4)
O11 C1 1.295(5)
O21 C3 1.298(5)
O31 C5 1.287(5)
N11 C11 1.298(5)
N11 C13 1.468(5)
N12 C16 1.476(5)
N12 C15 1.482(5)
N12 C14 1.486(5)
N101 C101 1.342(5)
N101 C105 1.363(5)
N102 C110 1.324(5)
N102 C106 1.352(5)
N21 C21 1.301(5)
N21 C23 1.458(5)
N22 C26 1.474(6)
N22 C25 1.476(6)
N22 C24 1.490(5)
N202 C210 1.336(5)
N202 C206 1.345(5)
N201 C201 1.339(5)
N201 C205 1.357(5)
N31 C31 1.298(5)
N31 C33 1.468(5)
N32 C36 1.476(5)
N32 C35 1.483(6)
N32 C34 1.495(6)
N301 C305 1.345(5)
N301 C301 1.348(5)
N302 C306 1.337(5)
N302 C310 1.339(6)
C1 C2 1.429(6)
C1 C6 1.434(5)
C2 C11 1.422(5)
C2 C3 1.429(6)
C3 C4 1.432(5)
C4 C21 1.412(6)
C4 C5 1.438(6)
C5 C6 1.424(5)
C6 C31 1.422(6)
C11 H11A 0.9500
C13 C14 1.512(6)
C13 H13A 0.9900
C13 H13B 0.9900
C14 H14A 0.9900
C14 H14B 0.9900
C15 H15A 0.9800
C15 H15B 0.9800
C15 H15C 0.9800
C16 H16A 0.9800
C16 H16B 0.9800
C16 H16C 0.9800
C21 H21A 0.9500
C23 C24 1.514(6)
C23 H23A 0.9900
C23 H23B 0.9900
C24 H24A 0.9900
C24 H24B 0.9900
C25 H25A 0.9800
C25 H25B 0.9800
C25 H25C 0.9800
C26 H26A 0.9800
C26 H26B 0.9800
C26 H26C 0.9800
C31 H31A 0.9500
C33 C34 1.511(6)
C33 H33A 0.9900
C33 H33B 0.9900
C34 H34A 0.9900
C34 H34B 0.9900
C35 H35A 0.9800
C35 H35B 0.9800
C35 H35C 0.9800
C36 H36A 0.9800
C36 H36B 0.9800
C36 H36C 0.9800
C101 C102 1.379(6)
C101 H10A 0.9500
C102 C103 1.383(6)
C102 H10B 0.9500
C103 C104 1.383(6)
C103 H10C 0.9500
C104 C105 1.387(6)
C104 H10D 0.9500
C105 C106 1.484(6)
C106 C107 1.380(5)
C107 C108 1.387(6)
C107 H10E 0.9500
C108 C109 1.371(6)
C108 H10F 0.9500
C109 C110 1.384(6)
C109 H10G 0.9500
C110 H11B 0.9500
C210 C209 1.393(6)
C210 H21B 0.9500
C209 C208 1.376(6)
C209 H20A 0.9500
C208 C207 1.373(6)
C208 H20B 0.9500
C207 C206 1.392(6)
C207 H20C 0.9500
C206 C205 1.480(6)
C205 C204 1.388(6)
C204 C203 1.380(6)
C204 H20D 0.9500
C203 C202 1.380(6)
C203 H20E 0.9500
C202 C201 1.370(6)
C202 H20F 0.9500
C201 H20G 0.9500
C301 C302 1.376(7)
C301 H30A 0.9500
C302 C303 1.381(7)
C302 H30B 0.9500
C303 C304 1.373(8)
C303 H30C 0.9500
C304 C305 1.379(7)
C304 H30D 0.9500
C305 C306 1.496(6)
C306 C307 1.392(6)
C307 C308 1.382(7)
C307 H30E 0.9500
C308 C309 1.360(7)
C308 H30F 0.9500
C309 C310 1.379(6)
C309 H30G 0.9500
C310 H31B 0.9500
Cl1 O90B 1.24(2)
Cl1 O89 1.374(14)
Cl1 O91 1.409(5)
Cl1 O88 1.42(2)
Cl1 O89B 1.450(18)
Cl1 O88B 1.47(2)
Cl1 O90 1.510(5)
Cl1 O91B 1.573(13)
Cl2 O95B 1.318(8)
Cl2 O93 1.370(4)
Cl2 O94A 1.380(7)
Cl2 O92 1.399(3)
Cl2 O94B 1.684(5)
Cl2 O95A 1.698(6)
Cl3 O96 1.227(16)
Cl3 O99 1.34(3)
Cl3 O98B 1.41(4)
Cl3 O97 1.42(4)
Cl3 O97B 1.44(4)
Cl3 O98 1.49(4)
Cl3 O99B 1.52(3)
Cl3 O96B 1.646(16)
O1M C1M 1.465(9)
C1M H1M1 0.9800
C1M H1M2 0.9800
C1M H1M3 0.9800
O2M C2M 1.491(8)
C2M H2M1 0.9800
C2M H2M2 0.9800
C2M H2M3 0.9800
O3M C3MB 1.286(10)
O3M C3M 1.419(15)
C3M H3M4 0.9800
C3M H3M5 0.9800
C3M H3M6 0.9800
C3MB H3M1 0.9800
C3MB H3M2 0.9800
C3MB H3M3 0.9800
O4M C4M 1.445(9)
C4M H4M1 0.9800
C4M H4M2 0.9800
C4M H4M3 0.9800
O4MB C4MB 1.454(10)
C4MB H4M4 0.9800
C4MB H4M5 0.9800
C4MB H4M6 0.9800
